data_7713927
loop_
_publ_author_name
'Hill, Anthony'
'Burt, Liam K.'

_publ_section_title
;
 Isonitrile \m2-Carbido Complexes
;
_journal_name_full 'Dalton Transactions'
_journal_paper_doi 10.1039/D3DT02649C
_journal_year 2023
_chemical_formula_moiety 'C46 H48 B Br N7 O2 P Pt W, C H Cl3'
_chemical_formula_sum 'C47 H49 B Br Cl3 N7 O2 P Pt W'
_chemical_formula_weight 1350.91
_space_group_crystal_system triclinic
_space_group_IT_number 2
_space_group_name_Hall '-P 1'
_space_group_name_H-M_alt 'P -1'
_atom_sites_solution_hydrogens mixed
_atom_sites_solution_primary dual
_audit_block_doi 10.5517/ccdc.csd.cc27zkzs
_audit_creation_date 2021-01-28
_audit_creation_method
;
Olex2 1.2
;
_audit_update_record
;
2021-05-21 deposited with the CCDC.	2023-09-12 downloaded from the CCDC.
;
_cell_angle_alpha 91.074(2)
_cell_angle_beta 103.031(2)
_cell_angle_gamma 93.835(2)
_cell_formula_units_Z 2
_cell_length_a 9.5314(3)
_cell_length_b 16.2298(5)
_cell_length_c 16.3030(5)
_cell_measurement_reflns_used 8899
_cell_measurement_temperature 150.00(10)
_cell_measurement_theta_max 73.5140
_cell_measurement_theta_min 3.9690
_cell_volume 2450.02(13)
_computing_cell_refinement 'CrysAlisPro 1.171.40.82a (Rigaku OD, 2020)'
_computing_data_collection 'CrysAlisPro 1.171.40.82a (Rigaku OD, 2020)'
_computing_data_reduction 'CrysAlisPro 1.171.40.82a (Rigaku OD, 2020)'
_computing_molecular_graphics 'Olex2 (Dolomanov et al., 2009)'
_computing_publication_material 'Olex2 (Dolomanov et al., 2009)'
_computing_structure_refinement 'ShelXL (Sheldrick, 2015)'
_computing_structure_solution 'ShelXT (Sheldrick, 2015)'
_diffrn_ambient_environment N~2~
_diffrn_ambient_temperature 150.00(10)
_diffrn_detector 'CCD plate'
_diffrn_detector_area_resol_mean 8.1297
_diffrn_detector_type EosS2
_diffrn_measured_fraction_theta_full 0.993
_diffrn_measured_fraction_theta_max 0.968
_diffrn_measurement_details
;
List of Runs (angles in degrees, time in seconds):

  # Type    Start    End  Width  t~exp~   \w     \q     \k     \f   Frames
#--------------------------------------------------------------------------
  1  \w   -103.00 -20.00   1.00    5.04    --  -36.95 -57.00 -60.00   83
  2  \w     33.00  90.00   1.00    5.04    --   36.95-125.00 -30.00   57
  3  \w    -30.00  54.00   1.00    5.04    --   36.95 -57.00 150.00   84
  4  \w     18.00  90.00   1.00    5.04    --   36.95  38.00 -60.00   72
  5  \w     19.00  97.00   1.00    5.04    --   36.95  38.00  60.00   78
  6  \w     30.00  90.00   1.00    5.04    --   36.95-125.00 150.00   60
  7  \w     21.00 102.00   1.00    5.04    --   36.95  57.00  90.00   81
  8  \w     43.00 103.00   1.00   19.14    --  111.00 -38.00  60.00   60
  9  \w     46.00 109.00   1.00   19.14    --  111.00-111.00 120.00   63
 10  \w     43.00  85.00   1.00   19.14    --  111.00 -77.00 -60.00   42
 11  \w    105.00 147.00   1.00   19.14    --  111.00 111.00 150.00   42
 12  \w     41.00 108.00   1.00   19.14    --  111.00-111.00  30.00   67
 13  \w     47.00 109.00   1.00   19.14    --  111.00-111.00 -60.00   62
 14  \w     59.00 124.00   1.00   19.14    --  111.00 -38.00 -30.00   65
 15  \w    104.00 130.00   1.00   19.14    --  111.00 -38.00 120.00   26
 16  \w     47.00  91.00   1.00   19.14    --  111.00 -38.00 120.00   44
 17  \w     43.00 130.00   1.00   19.14    --  111.00 -38.00-150.00   87
 18  \w    101.00 150.00   1.00   19.14    --  111.00  64.00-150.00   49
 19  \w    102.00 138.00   1.00   19.14    --  111.00 -77.00 -60.00   36
 20  \w     52.00 137.00   1.00   19.14    --  111.00 -77.00 120.00   85
 21  \w     44.00 174.00   1.00   19.14    --  111.00   0.00   0.00  130
;
_diffrn_measurement_device 'four-circle diffractometer'
_diffrn_measurement_device_type 'SuperNova, Dual, Cu at home/near, EosS2'
_diffrn_measurement_method '\w scans'
_diffrn_orient_matrix_type 'CrysAlisPro convention (1999,Acta A55,543-557)'
_diffrn_orient_matrix_UB_11 0.1458038000
_diffrn_orient_matrix_UB_12 -0.0299270000
_diffrn_orient_matrix_UB_13 0.0466630000
_diffrn_orient_matrix_UB_21 -0.0271032000
_diffrn_orient_matrix_UB_22 -0.0783192000
_diffrn_orient_matrix_UB_23 -0.0578540000
_diffrn_orient_matrix_UB_31 0.0753509000
_diffrn_orient_matrix_UB_32 0.0450783000
_diffrn_orient_matrix_UB_33 -0.0624065000
_diffrn_radiation_monochromator mirror
_diffrn_radiation_probe x-ray
_diffrn_radiation_type CuK\a
_diffrn_radiation_wavelength 1.54184
_diffrn_reflns_av_R_equivalents 0.0287
_diffrn_reflns_av_unetI/netI 0.0476
_diffrn_reflns_Laue_measured_fraction_full 0.993
_diffrn_reflns_Laue_measured_fraction_max 0.968
_diffrn_reflns_limit_h_max 11
_diffrn_reflns_limit_h_min -10
_diffrn_reflns_limit_k_max 20
_diffrn_reflns_limit_k_min -19
_diffrn_reflns_limit_l_max 12
_diffrn_reflns_limit_l_min -20
_diffrn_reflns_number 16050
_diffrn_reflns_point_group_measured_fraction_full 0.993
_diffrn_reflns_point_group_measured_fraction_max 0.968
_diffrn_reflns_theta_full 67.684
_diffrn_reflns_theta_max 73.797
_diffrn_reflns_theta_min 3.832
_diffrn_source 'micro-focus sealed X-ray tube'
_diffrn_source_type 'SuperNova (Cu) X-ray Source'
_exptl_absorpt_coefficient_mu 12.671
_exptl_absorpt_correction_T_max 0.703
_exptl_absorpt_correction_T_min 0.468
_exptl_absorpt_correction_type gaussian
_exptl_absorpt_process_details
;
CrysAlisPro 1.171.40.82a (Rigaku Oxford Diffraction, 2020)
Numerical absorption correction based on gaussian integration over
a multifaceted crystal model
Empirical absorption correction using spherical harmonics,
implemented in SCALE3 ABSPACK scaling algorithm.
;
_exptl_crystal_colour 'clear light yellow'
_exptl_crystal_density_diffrn 1.831
_exptl_crystal_description plate
_exptl_crystal_F_000 1308
_exptl_crystal_size_max 0.095
_exptl_crystal_size_mid 0.056
_exptl_crystal_size_min 0.041
_refine_diff_density_max 1.456
_refine_diff_density_min -1.803
_refine_diff_density_rms 0.140
_refine_ls_extinction_method none
_refine_ls_goodness_of_fit_ref 1.047
_refine_ls_hydrogen_treatment mixed
_refine_ls_matrix_type full
_refine_ls_number_parameters 590
_refine_ls_number_reflns 9597
_refine_ls_number_restraints 0
_refine_ls_restrained_S_all 1.047
_refine_ls_R_factor_all 0.0391
_refine_ls_R_factor_gt 0.0329
_refine_ls_shift/su_max 0.002
_refine_ls_shift/su_mean 0.000
_refine_ls_structure_factor_coef Fsqd
_refine_ls_weighting_details 'w=1/[\s^2^(Fo^2^)+(0.0467P)^2^+0.5530P] where P=(Fo^2^+2Fc^2^)/3'
_refine_ls_weighting_scheme calc
_refine_ls_wR_factor_gt 0.0836
_refine_ls_wR_factor_ref 0.0876
_reflns_Friedel_coverage 0.000
_reflns_number_gt 8386
_reflns_number_total 9597
_reflns_threshold_expression 'I > 2\s(I)'
_cod_data_source_file d3dt02649c2.cif
_cod_data_source_block lb039_faces
_cod_database_code 7713927
_publcif_datablock.id {ea1f09ba-5b52-4342-ac19-53fac3e4039f}

_shelx_shelxl_version_number 2016/6
_chemical_oxdiff_formula BrC48Cl3N2O2PPtW
_chemical_oxdiff_usercomment 'ch/nhex vap diff'
_shelx_space_group_comment
;
The symmetry employed for this shelxl refinement is uniquely defined
by the following loop, which should always be used as a source of
symmetry information in preference to the above space-group names.
They are only intended as comments.
;
_reflns_odcompleteness_completeness 99.16
_reflns_odcompleteness_iscentric 1
_reflns_odcompleteness_theta 69.95
_olex2_refinement_description
;
1. Fixed Uiso
 At 1.2 times of:
  All C(H) groups
 At 1.5 times of:
  All C(H,H,H) groups
2.a Ternary CH refined with riding coordinates:
 C60(H60)
2.b Aromatic/amide H refined with riding coordinates:
 C6(H6), C11(H11), C16(H16), C23(H23), C26(H26), C31(H31), C32(H32), C33(H33),
 C34(H34), C35(H35), C41(H41), C42(H42), C43(H43), C44(H44), C45(H45), C51(H51),
  C52(H52), C53(H53), C54(H54), C55(H55)
2.c Idealised Me refined as rotating group:
 C4(H4A,H4B,H4C), C8(H8A,H8B,H8C), C9(H9A,H9B,H9C), C13(H13A,H13B,H13C),
 C14(H14A,H14B,H14C), C18(H18A,H18B,H18C), C22(H22A,H22B,H22C), C25(H25A,H25B,
 H25C), C28(H28A,H28B,H28C)
;
_ins_header
;
TITL LB039_faces in P-1 
REM P-1 (#2 in standard setting)
CELL 1.54184   9.531401  16.229830  16.303031  91.0737 103.0311  93.8349
ZERR    2.00   0.000255   0.000471   0.000457   0.0023   0.0023   0.0023
LATT  1
SFAC C N O P Cl Br W Pt
UNIT 96.00 4.00 4.00 2.00 6.00 2.00 2.00 2.00
TREF
HKLF 4
END
;
_olex2_submission_special_instructions 'No special instructions were received'
_oxdiff_exptl_absorpt_empirical_details
;
Empirical correction (ABSPACK) includes:
- Absorption correction using spherical harmonics
- Frame scaling
;
_oxdiff_exptl_absorpt_empirical_full_max 1.239
_oxdiff_exptl_absorpt_empirical_full_min 0.871
_publcif_funding_html
;
;

loop_
_space_group_symop_operation_xyz
'x, y, z'
'-x, -y, -z'

loop_
_atom_site_label
_atom_site_type_symbol
_atom_site_fract_x
_atom_site_fract_y
_atom_site_fract_z
_atom_site_U_iso_or_equiv
_atom_site_adp_type
_atom_site_occupancy
_atom_site_site_symmetry_order
_atom_site_calc_flag
_atom_site_refinement_flags_posn
_atom_site_refinement_flags_adp
_atom_site_refinement_flags_occupancy
_atom_site_disorder_assembly
_atom_site_disorder_group
Pt1 Pt 0.54870(2) 0.27652(2) 0.83279(2) 0.01921(6) Uani 1 1 d . . . . .
W1 W 0.26597(2) 0.20051(2) 0.64059(2) 0.01712(6) Uani 1 1 d . . . . .
Br1 Br 0.69650(6) 0.32258(4) 0.97715(3) 0.03733(13) Uani 1 1 d . . . . .
P1 P 0.66685(12) 0.37927(7) 0.77239(7) 0.0209(2) Uani 1 1 d . . . . .
O1 O 0.3690(5) 0.0298(2) 0.7072(3) 0.0350(8) Uani 1 1 d . . . . .
O2 O 0.0906(5) 0.2007(3) 0.7816(3) 0.0384(9) Uani 1 1 d . . . . .
N1 N 0.0615(4) 0.1439(2) 0.5465(2) 0.0185(7) Uani 1 1 d . . . . .
N2 N 0.0273(4) 0.1736(2) 0.4665(2) 0.0197(7) Uani 1 1 d . . . . .
N3 N 0.3587(4) 0.1824(2) 0.5280(2) 0.0204(7) Uani 1 1 d . . . . .
N4 N 0.2807(4) 0.1964(3) 0.4486(2) 0.0211(8) Uani 1 1 d . . . . .
N5 N 0.1889(4) 0.3144(2) 0.5755(2) 0.0201(7) Uani 1 1 d . . . . .
N6 N 0.1538(4) 0.3158(2) 0.4892(2) 0.0206(7) Uani 1 1 d . . . . .
N7 N 0.4152(5) 0.1402(3) 0.9307(3) 0.0264(8) Uani 1 1 d . . . . .
C1 C 0.4160(5) 0.2419(3) 0.7268(3) 0.0229(9) Uani 1 1 d . . . . .
C2 C 0.3297(5) 0.0925(3) 0.6821(3) 0.0237(9) Uani 1 1 d . . . . .
C3 C 0.1526(5) 0.2030(3) 0.7286(3) 0.0265(10) Uani 1 1 d . . . . .
C4 C -0.0478(5) 0.0416(3) 0.6312(3) 0.0270(10) Uani 1 1 d . . . . .
H4A H 0.048541 0.029844 0.658552 0.040 Uiso 1 1 calc GR . . . .
H4B H -0.106683 -0.009185 0.616821 0.040 Uiso 1 1 calc GR . . . .
H4C H -0.087468 0.074904 0.668412 0.040 Uiso 1 1 calc GR . . . .
C5 C -0.0445(5) 0.0875(3) 0.5527(3) 0.0193(8) Uani 1 1 d . . . . .
C6 C -0.1477(5) 0.0797(3) 0.4758(3) 0.0234(9) Uani 1 1 d . . . . .
H6 H -0.231494 0.044675 0.463066 0.028 Uiso 1 1 calc R . . . .
C7 C -0.0993(5) 0.1346(3) 0.4236(3) 0.0230(9) Uani 1 1 d . . . . .
C8 C -0.1667(6) 0.1537(4) 0.3337(3) 0.0308(11) Uani 1 1 d . . . . .
H8A H -0.172965 0.212320 0.329036 0.046 Uiso 1 1 calc GR . . . .
H8B H -0.261676 0.126352 0.317413 0.046 Uiso 1 1 calc GR . . . .
H8C H -0.108156 0.134736 0.297346 0.046 Uiso 1 1 calc GR . . . .
C9 C 0.5928(6) 0.1265(4) 0.5932(3) 0.0324(11) Uani 1 1 d . . . . .
H9A H 0.590732 0.161832 0.640807 0.049 Uiso 1 1 calc GR . . . .
H9B H 0.685346 0.134426 0.579395 0.049 Uiso 1 1 calc GR . . . .
H9C H 0.576271 0.069938 0.606811 0.049 Uiso 1 1 calc GR . . . .
C10 C 0.4775(5) 0.1474(3) 0.5196(3) 0.0256(10) Uani 1 1 d . . . . .
C11 C 0.4749(6) 0.1373(3) 0.4340(3) 0.0302(11) Uani 1 1 d . . . . .
H11 H 0.544517 0.114355 0.410701 0.036 Uiso 1 1 calc R . . . .
C12 C 0.3493(6) 0.1680(3) 0.3908(3) 0.0277(10) Uani 1 1 d . . . . .
C13 C 0.2915(7) 0.1729(4) 0.2979(3) 0.0396(14) Uani 1 1 d . . . . .
H13A H 0.201377 0.140117 0.281599 0.059 Uiso 1 1 calc GR . . . .
H13B H 0.359347 0.152355 0.268562 0.059 Uiso 1 1 calc GR . . . .
H13C H 0.276517 0.229336 0.284017 0.059 Uiso 1 1 calc GR . . . .
C14 C 0.2111(6) 0.4145(3) 0.6967(3) 0.0294(10) Uani 1 1 d . . . . .
H14A H 0.123531 0.402816 0.715360 0.044 Uiso 1 1 calc GR . . . .
H14B H 0.240692 0.472247 0.705818 0.044 Uiso 1 1 calc GR . . . .
H14C H 0.285397 0.382652 0.727760 0.044 Uiso 1 1 calc GR . . . .
C15 C 0.1859(5) 0.3922(3) 0.6049(3) 0.0229(9) Uani 1 1 d . . . . .
C16 C 0.1516(6) 0.4443(3) 0.5365(3) 0.0283(10) Uani 1 1 d . . . . .
H16 H 0.144595 0.501118 0.538714 0.034 Uiso 1 1 calc R . . . .
C17 C 0.1304(5) 0.3933(3) 0.4650(3) 0.0265(10) Uani 1 1 d . . . . .
C18 C 0.0865(7) 0.4159(4) 0.3740(4) 0.0364(12) Uani 1 1 d . . . . .
H18A H 0.148048 0.391468 0.342633 0.055 Uiso 1 1 calc GR . . . .
H18B H 0.095490 0.474945 0.370179 0.055 Uiso 1 1 calc GR . . . .
H18C H -0.011871 0.395845 0.351175 0.055 Uiso 1 1 calc GR . . . .
C19 C 0.4581(5) 0.1899(3) 0.8913(3) 0.0244(10) Uani 1 1 d . . . . .
C20 C 0.3759(6) 0.0847(3) 0.9874(3) 0.0265(10) Uani 1 1 d . . . . .
C21 C 0.2670(6) 0.0228(3) 0.9584(3) 0.0317(11) Uani 1 1 d . . . . .
C22 C 0.1906(8) 0.0130(4) 0.8670(4) 0.0446(15) Uani 1 1 d . . . . .
H22A H 0.143335 0.062223 0.849537 0.067 Uiso 1 1 calc GR . . . .
H22B H 0.120073 -0.033286 0.859441 0.067 Uiso 1 1 calc GR . . . .
H22C H 0.259478 0.003655 0.833608 0.067 Uiso 1 1 calc GR . . . .
C23 C 0.2286(7) -0.0300(4) 1.0178(4) 0.0375(12) Uani 1 1 d . . . . .
H23 H 0.156526 -0.072128 0.999925 0.045 Uiso 1 1 calc R . . . .
C24 C 0.2954(7) -0.0211(4) 1.1029(4) 0.0352(12) Uani 1 1 d . . . . .
C25 C 0.2497(8) -0.0780(4) 1.1657(4) 0.0458(15) Uani 1 1 d . . . . .
H25A H 0.324762 -0.114008 1.186207 0.069 Uiso 1 1 calc GR . . . .
H25B H 0.162830 -0.110283 1.138936 0.069 Uiso 1 1 calc GR . . . .
H25C H 0.232393 -0.045769 1.211957 0.069 Uiso 1 1 calc GR . . . .
C26 C 0.4045(7) 0.0397(3) 1.1287(3) 0.0330(11) Uani 1 1 d . . . . .
H26 H 0.451374 0.044351 1.185290 0.040 Uiso 1 1 calc R . . . .
C27 C 0.4475(6) 0.0948(3) 1.0730(3) 0.0300(11) Uani 1 1 d . . . . .
C28 C 0.5629(8) 0.1632(4) 1.1015(4) 0.0452(15) Uani 1 1 d . . . . .
H28A H 0.633913 0.160818 1.068243 0.068 Uiso 1 1 calc GR . . . .
H28B H 0.607990 0.157038 1.159742 0.068 Uiso 1 1 calc GR . . . .
H28C H 0.520768 0.215403 1.094723 0.068 Uiso 1 1 calc GR . . . .
C30 C 0.6774(5) 0.3608(3) 0.6635(3) 0.0245(9) Uani 1 1 d . . . . .
C31 C 0.5571(5) 0.3689(3) 0.5977(3) 0.0284(10) Uani 1 1 d . . . . .
H31 H 0.472101 0.385672 0.609431 0.034 Uiso 1 1 calc R . . . .
C32 C 0.5636(6) 0.3521(4) 0.5156(4) 0.0349(12) Uani 1 1 d . . . . .
H32 H 0.483199 0.357848 0.472171 0.042 Uiso 1 1 calc R . . . .
C33 C 0.6914(6) 0.3265(4) 0.4972(3) 0.0367(12) Uani 1 1 d . . . . .
H33 H 0.695458 0.315026 0.441676 0.044 Uiso 1 1 calc R . . . .
C34 C 0.8100(6) 0.3183(4) 0.5613(3) 0.0327(11) Uani 1 1 d . . . . .
H34 H 0.894709 0.301648 0.549026 0.039 Uiso 1 1 calc R . . . .
C35 C 0.8049(5) 0.3349(3) 0.6453(3) 0.0276(10) Uani 1 1 d . . . . .
H35 H 0.885333 0.328691 0.688545 0.033 Uiso 1 1 calc R . . . .
C40 C 0.8536(5) 0.4041(3) 0.8271(3) 0.0254(9) Uani 1 1 d . . . . .
C41 C 0.9429(6) 0.3403(3) 0.8542(3) 0.0291(10) Uani 1 1 d . . . . .
H41 H 0.906235 0.285495 0.845179 0.035 Uiso 1 1 calc R . . . .
C42 C 1.0877(6) 0.3593(4) 0.8950(3) 0.0350(12) Uani 1 1 d . . . . .
H42 H 1.148092 0.316934 0.911079 0.042 Uiso 1 1 calc R . . . .
C43 C 1.1412(6) 0.4404(4) 0.9113(4) 0.0392(13) Uani 1 1 d . . . . .
H43 H 1.236114 0.452642 0.940738 0.047 Uiso 1 1 calc R . . . .
C44 C 1.0534(7) 0.5035(4) 0.8838(4) 0.0445(15) Uani 1 1 d . . . . .
H44 H 1.090288 0.558192 0.893809 0.053 Uiso 1 1 calc R . . . .
C45 C 0.9109(6) 0.4859(4) 0.8415(4) 0.0365(12) Uani 1 1 d . . . . .
H45 H 0.853173 0.528827 0.822596 0.044 Uiso 1 1 calc R . . . .
C50 C 0.5792(5) 0.4760(3) 0.7751(3) 0.0265(10) Uani 1 1 d . . . . .
C51 C 0.5686(6) 0.5325(3) 0.7116(4) 0.0329(11) Uani 1 1 d . . . . .
H51 H 0.607410 0.522076 0.665326 0.039 Uiso 1 1 calc R . . . .
C52 C 0.4994(7) 0.6052(4) 0.7172(4) 0.0401(13) Uani 1 1 d . . . . .
H52 H 0.491902 0.643025 0.674615 0.048 Uiso 1 1 calc R . . . .
C53 C 0.4417(7) 0.6205(4) 0.7870(4) 0.0406(13) Uani 1 1 d . . . . .
H53 H 0.393591 0.668062 0.790077 0.049 Uiso 1 1 calc R . . . .
C54 C 0.4558(6) 0.5656(4) 0.8512(4) 0.0382(13) Uani 1 1 d . . . . .
H54 H 0.420461 0.577130 0.898601 0.046 Uiso 1 1 calc R . . . .
C55 C 0.5229(6) 0.4926(4) 0.8452(4) 0.0328(11) Uani 1 1 d . . . . .
H55 H 0.530211 0.454988 0.888027 0.039 Uiso 1 1 calc R . . . .
B1 B 0.1345(6) 0.2343(3) 0.4363(3) 0.0208(10) Uani 1 1 d . . . . .
H1 H 0.088(6) 0.250(3) 0.372(3) 0.013(12) Uiso 1 1 d . . . . .
Cl1 Cl 0.9118(2) 0.82813(14) 0.9674(2) 0.0960(10) Uani 1 1 d . . . . .
Cl2 Cl 0.7742(2) 0.67892(11) 0.88683(12) 0.0534(4) Uani 1 1 d . . . . .
Cl3 Cl 1.0309(2) 0.7498(2) 0.84030(14) 0.0817(8) Uani 1 1 d . . . . .
C60 C 0.9421(7) 0.7345(4) 0.9218(4) 0.0423(14) Uani 1 1 d . . . . .
H60 H 1.002236 0.703038 0.965224 0.051 Uiso 1 1 calc R . . . .

loop_
_atom_site_aniso_label
_atom_site_aniso_U_11
_atom_site_aniso_U_22
_atom_site_aniso_U_33
_atom_site_aniso_U_23
_atom_site_aniso_U_13
_atom_site_aniso_U_12
Pt1 0.01814(9) 0.02353(10) 0.01450(9) -0.00120(7) 0.00124(7) -0.00008(7)
W1 0.01598(10) 0.02112(10) 0.01341(10) -0.00029(7) 0.00123(7) 0.00276(7)
Br1 0.0331(3) 0.0516(3) 0.0234(3) -0.0051(2) 0.0015(2) -0.0070(2)
P1 0.0181(5) 0.0240(5) 0.0200(5) -0.0012(4) 0.0041(4) -0.0007(4)
O1 0.039(2) 0.0280(18) 0.035(2) 0.0090(16) 0.0014(17) 0.0088(16)
O2 0.041(2) 0.050(2) 0.031(2) -0.0008(17) 0.0217(18) 0.0042(18)
N1 0.0166(17) 0.0235(18) 0.0135(17) -0.0025(14) -0.0011(13) 0.0039(14)
N2 0.0184(17) 0.0235(18) 0.0158(17) -0.0003(14) 0.0012(14) 0.0011(14)
N3 0.0205(18) 0.0286(19) 0.0128(17) 0.0010(14) 0.0037(14) 0.0067(15)
N4 0.0199(18) 0.032(2) 0.0123(17) 0.0019(15) 0.0031(14) 0.0061(15)
N5 0.0193(17) 0.0205(18) 0.0193(18) 0.0025(14) 0.0008(14) 0.0053(14)
N6 0.0201(17) 0.0244(19) 0.0177(18) 0.0057(15) 0.0040(14) 0.0042(14)
N7 0.029(2) 0.027(2) 0.022(2) 0.0016(17) 0.0030(16) -0.0006(16)
C1 0.022(2) 0.026(2) 0.024(2) 0.0084(18) 0.0085(18) 0.0083(17)
C2 0.023(2) 0.031(2) 0.014(2) -0.0041(18) -0.0015(17) -0.0035(18)
C3 0.026(2) 0.026(2) 0.026(2) -0.0017(19) 0.0020(19) 0.0028(18)
C4 0.024(2) 0.033(2) 0.024(2) 0.0055(19) 0.0051(18) 0.0023(19)
C5 0.019(2) 0.023(2) 0.018(2) 0.0008(16) 0.0060(16) 0.0049(16)
C6 0.018(2) 0.027(2) 0.023(2) -0.0015(18) 0.0011(17) 0.0016(17)
C7 0.019(2) 0.030(2) 0.017(2) -0.0038(17) -0.0020(17) 0.0056(18)
C8 0.026(2) 0.041(3) 0.020(2) 0.004(2) -0.0030(19) -0.003(2)
C9 0.022(2) 0.051(3) 0.026(3) 0.002(2) 0.006(2) 0.014(2)
C10 0.022(2) 0.034(3) 0.023(2) 0.0027(19) 0.0069(18) 0.0083(19)
C11 0.027(2) 0.042(3) 0.025(2) 0.003(2) 0.009(2) 0.015(2)
C12 0.027(2) 0.036(3) 0.022(2) 0.0014(19) 0.0075(19) 0.008(2)
C13 0.047(3) 0.058(4) 0.017(2) 0.000(2) 0.009(2) 0.020(3)
C14 0.028(2) 0.032(3) 0.026(2) -0.009(2) 0.002(2) 0.005(2)
C15 0.016(2) 0.022(2) 0.029(2) -0.0063(18) 0.0037(17) 0.0019(16)
C16 0.026(2) 0.023(2) 0.036(3) 0.000(2) 0.007(2) 0.0038(18)
C17 0.020(2) 0.030(2) 0.030(3) 0.003(2) 0.0071(19) -0.0013(18)
C18 0.046(3) 0.032(3) 0.033(3) 0.013(2) 0.009(2) 0.009(2)
C19 0.021(2) 0.032(2) 0.017(2) -0.0030(19) -0.0015(17) 0.0002(18)
C20 0.032(2) 0.029(2) 0.021(2) 0.0041(18) 0.0098(19) 0.0061(19)
C21 0.035(3) 0.034(3) 0.027(3) 0.004(2) 0.009(2) -0.002(2)
C22 0.050(4) 0.047(3) 0.030(3) 0.001(3) 0.003(3) -0.016(3)
C23 0.042(3) 0.038(3) 0.033(3) 0.009(2) 0.011(2) -0.004(2)
C24 0.043(3) 0.036(3) 0.034(3) 0.011(2) 0.021(2) 0.011(2)
C25 0.048(4) 0.056(4) 0.043(3) 0.024(3) 0.024(3) 0.016(3)
C26 0.044(3) 0.036(3) 0.021(2) 0.005(2) 0.009(2) 0.014(2)
C27 0.035(3) 0.034(3) 0.022(2) 0.003(2) 0.004(2) 0.012(2)
C28 0.056(4) 0.046(3) 0.025(3) -0.001(2) -0.008(3) -0.002(3)
C30 0.024(2) 0.028(2) 0.024(2) 0.0024(18) 0.0097(19) -0.0002(18)
C31 0.020(2) 0.038(3) 0.029(3) 0.001(2) 0.0089(19) -0.0008(19)
C32 0.027(3) 0.048(3) 0.028(3) 0.005(2) 0.003(2) 0.002(2)
C33 0.035(3) 0.055(3) 0.023(2) 0.000(2) 0.012(2) 0.000(3)
C34 0.029(3) 0.042(3) 0.030(3) -0.002(2) 0.014(2) 0.001(2)
C35 0.021(2) 0.034(3) 0.028(2) 0.001(2) 0.0055(19) 0.0022(19)
C40 0.021(2) 0.033(3) 0.022(2) -0.0034(19) 0.0045(18) 0.0008(18)
C41 0.026(2) 0.035(3) 0.027(2) 0.000(2) 0.005(2) 0.002(2)
C42 0.026(3) 0.051(3) 0.027(3) 0.002(2) 0.004(2) 0.007(2)
C43 0.025(2) 0.055(4) 0.034(3) -0.009(3) 0.002(2) -0.008(2)
C44 0.031(3) 0.042(3) 0.053(4) -0.009(3) -0.001(3) -0.012(2)
C45 0.029(3) 0.033(3) 0.043(3) -0.005(2) 0.001(2) -0.003(2)
C50 0.019(2) 0.028(2) 0.031(3) -0.0062(19) 0.0040(19) 0.0020(18)
C51 0.035(3) 0.032(3) 0.031(3) 0.000(2) 0.004(2) 0.004(2)
C52 0.042(3) 0.033(3) 0.043(3) 0.002(2) 0.001(3) 0.010(2)
C53 0.038(3) 0.030(3) 0.050(4) -0.012(2) 0.003(3) 0.008(2)
C54 0.030(3) 0.040(3) 0.045(3) -0.018(3) 0.012(2) -0.001(2)
C55 0.028(2) 0.036(3) 0.034(3) -0.005(2) 0.008(2) -0.002(2)
B1 0.020(2) 0.028(2) 0.014(2) 0.0029(19) 0.0023(18) 0.0018(19)
Cl1 0.0519(11) 0.0539(11) 0.178(3) -0.0450(15) 0.0251(15) -0.0082(9)
Cl2 0.0500(9) 0.0484(8) 0.0520(9) -0.0049(7) -0.0052(7) -0.0074(7)
Cl3 0.0487(10) 0.148(2) 0.0526(11) 0.0485(13) 0.0120(8) 0.0234(12)
C60 0.030(3) 0.048(3) 0.046(3) 0.000(3) 0.003(2) 0.007(2)

loop_
_atom_type_symbol
_atom_type_description
_atom_type_scat_dispersion_real
_atom_type_scat_dispersion_imag
_atom_type_scat_source
C C 0.0181 0.0091 'International Tables Vol C Tables 4.2.6.8 and 6.1.1.4'
H H 0.0000 0.0000 'International Tables Vol C Tables 4.2.6.8 and 6.1.1.4'
B B 0.0090 0.0039 'International Tables Vol C Tables 4.2.6.8 and 6.1.1.4'
Br Br -0.6763 1.2805 'International Tables Vol C Tables 4.2.6.8 and 6.1.1.4'
Cl Cl 0.3639 0.7018 'International Tables Vol C Tables 4.2.6.8 and 6.1.1.4'
N N 0.0311 0.0180 'International Tables Vol C Tables 4.2.6.8 and 6.1.1.4'
O O 0.0492 0.0322 'International Tables Vol C Tables 4.2.6.8 and 6.1.1.4'
P P 0.2955 0.4335 'International Tables Vol C Tables 4.2.6.8 and 6.1.1.4'
Pt Pt -4.5932 6.9264 'International Tables Vol C Tables 4.2.6.8 and 6.1.1.4'
W W -5.4734 5.5774 'International Tables Vol C Tables 4.2.6.8 and 6.1.1.4'

loop_
_citation_id
_citation_doi
_citation_year
1 10.1039/D1CC03310G 2021

loop_
_exptl_crystal_face_index_h
_exptl_crystal_face_index_k
_exptl_crystal_face_index_l
_exptl_crystal_face_perp_dist
0 -10 -1 0.0321
1 10 0 0.0174
4 0 -10 0.0379
-4 -1 9 0.0495
-5 3 -4 0.0295
-5 -4 7 0.0527
4 4 -8 0.0242
5 -3 4 0.0092

loop_
_geom_angle_atom_site_label_1
_geom_angle_atom_site_label_2
_geom_angle_atom_site_label_3
_geom_angle
_geom_angle_site_symmetry_1
_geom_angle_site_symmetry_3
_geom_angle_publ_flag
P1 Pt1 Br1 90.42(3) . . ?
C1 Pt1 Br1 173.62(13) . . ?
C1 Pt1 P1 93.51(14) . . ?
C1 Pt1 C19 90.25(19) . . ?
C19 Pt1 Br1 85.90(13) . . ?
C19 Pt1 P1 176.18(13) . . ?
N3 W1 N1 80.67(14) . . ?
N3 W1 N5 83.13(14) . . ?
N5 W1 N1 80.32(14) . . ?
C1 W1 N1 172.26(17) . . ?
C1 W1 N3 106.67(17) . . ?
C1 W1 N5 102.68(17) . . ?
C1 W1 C2 83.54(19) . . ?
C1 W1 C3 83.7(2) . . ?
C2 W1 N1 94.16(16) . . ?
C2 W1 N3 90.19(17) . . ?
C2 W1 N5 171.93(16) . . ?
C2 W1 C3 88.1(2) . . ?
C3 W1 N1 88.87(17) . . ?
C3 W1 N3 169.25(18) . . ?
C3 W1 N5 97.64(17) . . ?
C30 P1 Pt1 116.80(16) . . ?
C30 P1 C50 106.4(2) . . ?
C40 P1 Pt1 114.19(17) . . ?
C40 P1 C30 103.6(2) . . ?
C40 P1 C50 104.9(2) . . ?
C50 P1 Pt1 109.91(17) . . ?
N2 N1 W1 119.0(3) . . ?
C5 N1 W1 133.8(3) . . ?
C5 N1 N2 107.1(4) . . ?
N1 N2 B1 120.2(4) . . ?
C7 N2 N1 109.1(4) . . ?
C7 N2 B1 130.4(4) . . ?
N4 N3 W1 121.0(3) . . ?
C10 N3 W1 131.0(3) . . ?
C10 N3 N4 107.3(4) . . ?
N3 N4 B1 120.4(4) . . ?
C12 N4 N3 109.6(4) . . ?
C12 N4 B1 129.9(4) . . ?
N6 N5 W1 120.6(3) . . ?
C15 N5 W1 131.5(3) . . ?
C15 N5 N6 107.3(4) . . ?
N5 N6 B1 120.0(4) . . ?
C17 N6 N5 109.6(4) . . ?
C17 N6 B1 130.2(4) . . ?
C19 N7 C20 172.6(5) . . ?
W1 C1 Pt1 168.0(3) . . ?
O1 C2 W1 178.9(4) . . ?
O2 C3 W1 176.2(5) . . ?
N1 C5 C4 123.4(4) . . ?
N1 C5 C6 109.6(4) . . ?
C6 C5 C4 127.0(4) . . ?
C7 C6 C5 105.8(4) . . ?
N2 C7 C6 108.4(4) . . ?
N2 C7 C8 122.1(5) . . ?
C6 C7 C8 129.5(5) . . ?
N3 C10 C9 122.8(4) . . ?
N3 C10 C11 109.1(4) . . ?
C11 C10 C9 128.1(4) . . ?
C12 C11 C10 106.6(4) . . ?
N4 C12 C11 107.3(4) . . ?
N4 C12 C13 123.1(5) . . ?
C11 C12 C13 129.6(5) . . ?
N5 C15 C14 122.9(5) . . ?
N5 C15 C16 109.1(4) . . ?
C16 C15 C14 128.0(4) . . ?
C17 C16 C15 105.7(4) . . ?
N6 C17 C16 108.4(5) . . ?
N6 C17 C18 123.1(5) . . ?
C16 C17 C18 128.5(5) . . ?
N7 C19 Pt1 174.4(4) . . ?
N7 C20 C27 118.2(5) . . ?
C21 C20 N7 119.4(5) . . ?
C21 C20 C27 122.4(5) . . ?
C20 C21 C22 122.0(5) . . ?
C20 C21 C23 117.4(5) . . ?
C23 C21 C22 120.6(5) . . ?
C24 C23 C21 121.8(6) . . ?
C23 C24 C25 120.6(6) . . ?
C26 C24 C23 118.8(5) . . ?
C26 C24 C25 120.6(6) . . ?
C24 C26 C27 122.4(5) . . ?
C20 C27 C28 120.4(5) . . ?
C26 C27 C20 117.1(5) . . ?
C26 C27 C28 122.5(5) . . ?
C31 C30 P1 120.4(4) . . ?
C31 C30 C35 119.4(5) . . ?
C35 C30 P1 120.1(4) . . ?
C32 C31 C30 120.4(5) . . ?
C31 C32 C33 120.3(5) . . ?
C34 C33 C32 119.8(5) . . ?
C33 C34 C35 120.6(5) . . ?
C34 C35 C30 119.5(5) . . ?
C41 C40 P1 119.6(4) . . ?
C45 C40 P1 121.2(4) . . ?
C45 C40 C41 119.1(5) . . ?
C40 C41 C42 119.7(5) . . ?
C43 C42 C41 120.4(5) . . ?
C42 C43 C44 119.8(5) . . ?
C43 C44 C45 120.5(6) . . ?
C44 C45 C40 120.3(6) . . ?
C51 C50 P1 122.8(4) . . ?
C51 C50 C55 119.7(5) . . ?
C55 C50 P1 117.5(4) . . ?
C50 C51 C52 120.0(6) . . ?
C53 C52 C51 119.7(6) . . ?
C54 C53 C52 120.3(5) . . ?
C53 C54 C55 120.0(6) . . ?
C54 C55 C50 120.2(6) . . ?
N2 B1 N6 109.3(4) . . ?
N4 B1 N2 109.0(4) . . ?
N4 B1 N6 109.1(4) . . ?
Cl1 C60 Cl2 107.6(3) . . ?
Cl3 C60 Cl1 111.8(4) . . ?
Cl3 C60 Cl2 111.8(4) . . ?

loop_
_geom_bond_atom_site_label_1
_geom_bond_atom_site_label_2
_geom_bond_distance
_geom_bond_site_symmetry_2
_geom_bond_publ_flag
Pt1 Br1 2.5260(6) . ?
Pt1 P1 2.3087(12) . ?
Pt1 C1 1.946(5) . ?
Pt1 C19 1.972(5) . ?
W1 N1 2.314(4) . ?
W1 N3 2.232(4) . ?
W1 N5 2.233(4) . ?
W1 C1 1.844(5) . ?
W1 C2 1.975(5) . ?
W1 C3 1.982(5) . ?
P1 C30 1.821(5) . ?
P1 C40 1.817(5) . ?
P1 C50 1.831(5) . ?
O1 C2 1.158(6) . ?
O2 C3 1.152(7) . ?
N1 N2 1.376(5) . ?
N1 C5 1.340(6) . ?
N2 C7 1.359(6) . ?
N2 B1 1.539(6) . ?
N3 N4 1.371(5) . ?
N3 C10 1.333(6) . ?
N4 C12 1.354(6) . ?
N4 B1 1.534(6) . ?
N5 N6 1.373(5) . ?
N5 C15 1.346(6) . ?
N6 C17 1.343(6) . ?
N6 B1 1.543(6) . ?
N7 C19 1.151(7) . ?
N7 C20 1.397(7) . ?
C4 C5 1.497(6) . ?
C5 C6 1.405(6) . ?
C6 C7 1.372(7) . ?
C7 C8 1.509(6) . ?
C9 C10 1.495(7) . ?
C10 C11 1.397(7) . ?
C11 C12 1.374(7) . ?
C12 C13 1.495(7) . ?
C14 C15 1.494(7) . ?
C15 C16 1.405(7) . ?
C16 C17 1.385(7) . ?
C17 C18 1.508(7) . ?
C20 C21 1.390(8) . ?
C20 C27 1.410(7) . ?
C21 C22 1.504(8) . ?
C21 C23 1.398(8) . ?
C23 C24 1.390(8) . ?
C24 C25 1.506(7) . ?
C24 C26 1.373(9) . ?
C26 C27 1.392(8) . ?
C27 C28 1.498(9) . ?
C30 C31 1.398(7) . ?
C30 C35 1.403(7) . ?
C31 C32 1.377(8) . ?
C32 C33 1.405(8) . ?
C33 C34 1.372(8) . ?
C34 C35 1.402(7) . ?
C40 C41 1.399(7) . ?
C40 C45 1.397(7) . ?
C41 C42 1.402(7) . ?
C42 C43 1.378(9) . ?
C43 C44 1.383(9) . ?
C44 C45 1.386(8) . ?
C50 C51 1.386(8) . ?
C50 C55 1.398(7) . ?
C51 C52 1.401(8) . ?
C52 C53 1.395(9) . ?
C53 C54 1.378(9) . ?
C54 C55 1.395(8) . ?
Cl1 C60 1.750(7) . ?
Cl2 C60 1.753(7) . ?
Cl3 C60 1.742(7) . ?

loop_
_exptl_oxdiff_crystal_face_indexfrac_h
_exptl_oxdiff_crystal_face_indexfrac_k
_exptl_oxdiff_crystal_face_indexfrac_l
_exptl_oxdiff_crystal_face_x
_exptl_oxdiff_crystal_face_y
_exptl_oxdiff_crystal_face_z
-0.2662 -10.3300 -1.2271 0.2131 0.8872 -0.4091
0.8203 10.3130 -0.1762 -0.1973 -0.8197 0.5377
3.7810 -0.3403 -9.6167 0.1127 0.4805 0.8697
-3.8298 -0.9684 9.4994 -0.0861 -0.3699 -0.9251
-4.7606 3.1785 -4.3063 -0.9902 0.1292 0.0533
-4.5290 -4.1413 7.2383 -0.1986 0.0283 -0.9797
4.2797 4.3582 -7.5436 0.1416 -0.0209 0.9897
4.9268 -2.9689 3.9503 0.9915 -0.1296 -0.0091
